data_1502376
loop_
_publ_author_name
'Cao, Qian-Yong'
'Pradhan, Tuhin'
'Kim, Sungtae'
'Kim, Jong Seung'

_publ_section_title
;
 Ferrocene-appended aryl triazole for electrochemical recognition of
 phosphate ions.
;
_journal_issue 16
_journal_name_full 'Organic letters'
_journal_page_first 4386
_journal_page_last 4389
_journal_paper_doi 10.1021/ol201722d
_journal_volume 13
_journal_year 2011
_chemical_formula_sum 'C34 H32 Fe2 N6'
_chemical_formula_weight 636.36
_chemical_name_systematic
; 
 ? 
;
_space_group_IT_number 2
_symmetry_cell_setting triclinic
_symmetry_space_group_name_Hall '-P 1'
_symmetry_space_group_name_H-M 'P -1'
_atom_sites_solution_hydrogens geom
_atom_sites_solution_primary direct
_atom_sites_solution_secondary difmap
_audit_creation_method SHELXL-97
_cell_angle_alpha 74.566(5)
_cell_angle_beta 88.478(6)
_cell_angle_gamma 87.880(3)
_cell_formula_units_Z 2
_cell_length_a 7.4994(8)
_cell_length_b 10.5825(8)
_cell_length_c 18.5973(19)
_cell_measurement_reflns_used 648
_cell_measurement_temperature 296(2)
_cell_measurement_theta_max 26.4
_cell_measurement_theta_min 2.8
_cell_volume 1421.5(2)
_computing_cell_refinement 'Bruker SMART (Bruker, 1998)'
_computing_data_collection 'Bruker SMART (Bruker, 1998)'
_computing_data_reduction 'Bruker SAINT (Bruker, 1998)'
_computing_molecular_graphics 'Bruker SHELXTL (Bruker, 1998)'
_computing_publication_material 'Bruker SHELXTL (Bruker, 1998)'
_computing_structure_refinement 'SHELXL-97 (Sheldrick, 1997)'
_computing_structure_solution 'SHELXS-97 (Sheldrick, 1990)'
_diffrn_ambient_temperature 296(2)
_diffrn_measured_fraction_theta_full 0.942
_diffrn_measured_fraction_theta_max 0.942
_diffrn_measurement_device_type 'Bruker smart apex II CCD area detector'
_diffrn_measurement_method 'phi and omega scans'
_diffrn_radiation_monochromator graphite
_diffrn_radiation_source 'fine-focus sealed tube'
_diffrn_radiation_type MoK\a
_diffrn_radiation_wavelength 0.71073
_diffrn_reflns_av_R_equivalents 0.0610
_diffrn_reflns_av_sigmaI/netI 0.1093
_diffrn_reflns_limit_h_max 9
_diffrn_reflns_limit_h_min -8
_diffrn_reflns_limit_k_max 13
_diffrn_reflns_limit_k_min -14
_diffrn_reflns_limit_l_max 24
_diffrn_reflns_limit_l_min -24
_diffrn_reflns_number 12148
_diffrn_reflns_theta_full 28.34
_diffrn_reflns_theta_max 28.34
_diffrn_reflns_theta_min 2.02
_exptl_absorpt_coefficient_mu 1.056
_exptl_absorpt_correction_T_max 0.973
_exptl_absorpt_correction_T_min 0.937
_exptl_absorpt_correction_type multi-scan
_exptl_absorpt_process_details SADABS
_exptl_crystal_colour yellow
_exptl_crystal_density_diffrn 1.487
_exptl_crystal_density_method 'not measured'
_exptl_crystal_description needle
_exptl_crystal_F_000 660
_exptl_crystal_size_max 0.304
_exptl_crystal_size_mid 0.051
_exptl_crystal_size_min 0.026
_refine_diff_density_max 0.375
_refine_diff_density_min -0.606
_refine_diff_density_rms 0.080
_refine_ls_extinction_coef 0.0047(11)
_refine_ls_extinction_expression Fc^*^=kFc[1+0.001xFc^2^\l^3^/sin(2\q)]^-1/4^
_refine_ls_extinction_method SHELXL
_refine_ls_goodness_of_fit_ref 0.967
_refine_ls_hydrogen_treatment constr
_refine_ls_matrix_type full
_refine_ls_number_parameters 380
_refine_ls_number_reflns 6653
_refine_ls_number_restraints 0
_refine_ls_restrained_S_all 0.967
_refine_ls_R_factor_all 0.1315
_refine_ls_R_factor_gt 0.0582
_refine_ls_shift/su_max 0.041
_refine_ls_shift/su_mean 0.003
_refine_ls_structure_factor_coef Fsqd
_refine_ls_weighting_details 'calc w=1/[\s^2^(Fo^2^)+(0.0617P)^2^+0.0000P] where P=(Fo^2^+2Fc^2^)/3'
_refine_ls_weighting_scheme calc
_refine_ls_wR_factor_gt 0.1250
_refine_ls_wR_factor_ref 0.1550
_reflns_number_gt 3345
_reflns_number_total 6653
_reflns_threshold_expression >2sigma(I)
_cod_data_source_file ol201722d_si_002.cif
_cod_data_source_block p-1
_cod_depositor_comments
;
The following automatic conversions were performed:

'_exptl_absorpt_correction_type' value 'Multi-scan' changed to
'multi-scan' according to
/home/saulius/struct/CIF-dictionaries/cif_core.dic dictionary named
'cif_core.dic' version 2.4.1 from 2010-06-29.

Automatic conversion script
Id: cif_fix_values 1715 2011-07-08 13:25:40Z adriana 
;
_cod_original_sg_symbol_H-M P-1
_cod_database_code 1502376

loop_
_symmetry_equiv_pos_as_xyz
'x, y, z'
'-x, -y, -z'

loop_
_atom_site_label
_atom_site_type_symbol
_atom_site_fract_x
_atom_site_fract_y
_atom_site_fract_z
_atom_site_U_iso_or_equiv
_atom_site_adp_type
_atom_site_occupancy
_atom_site_symmetry_multiplicity
_atom_site_calc_flag
_atom_site_refinement_flags
C1 C -0.2345(13) 0.9340(7) 0.5477(5) 0.104(3) Uani 1 1 d .
H1A H -0.2003 0.9815 0.4967 0.125 Uiso 1 1 calc R
C2 C -0.3613(11) 0.8462(10) 0.5652(6) 0.109(3) Uani 1 1 d .
H2A H -0.4374 0.8200 0.5300 0.131 Uiso 1 1 calc R
C3 C -0.3705(10) 0.8021(7) 0.6400(7) 0.106(3) Uani 1 1 d .
H3A H -0.4553 0.7392 0.6690 0.127 Uiso 1 1 calc R
C4 C -0.2439(17) 0.8659(12) 0.6687(4) 0.132(4) Uani 1 1 d .
H4A H -0.2220 0.8575 0.7215 0.158 Uiso 1 1 calc R
C5 C -0.1585(10) 0.9461(8) 0.6085(8) 0.119(3) Uani 1 1 d .
H5A H -0.0628 1.0056 0.6105 0.143 Uiso 1 1 calc R
C6 C 0.1390(6) 0.7157(4) 0.5966(2) 0.0482(11) Uani 1 1 d .
H6A H 0.2361 0.7769 0.5923 0.058 Uiso 1 1 calc R
C7 C 0.0654(5) 0.6363(4) 0.6643(2) 0.0379(9) Uani 1 1 d .
C8 C -0.0735(6) 0.5639(4) 0.6455(2) 0.0495(11) Uani 1 1 d .
H8A H -0.1487 0.5015 0.6807 0.059 Uiso 1 1 calc R
C9 C -0.0817(7) 0.5963(5) 0.5665(3) 0.0610(13) Uani 1 1 d .
H9A H -0.1648 0.5610 0.5376 0.073 Uiso 1 1 calc R
C10 C 0.0480(7) 0.6898(5) 0.5371(3) 0.0608(13) Uani 1 1 d .
H10A H 0.0703 0.7308 0.4839 0.073 Uiso 1 1 calc R
C11 C 0.1292(5) 0.6286(4) 0.7392(2) 0.0372(9) Uani 1 1 d .
C12 C 0.0948(5) 0.5396(4) 0.8058(2) 0.0406(10) Uani 1 1 d .
H12A H 0.0179 0.4700 0.8148 0.049 Uiso 1 1 calc R
C13 C 0.2207(5) 0.5115(4) 0.9331(2) 0.0365(9) Uani 1 1 d .
C14 C 0.2154(5) 0.3757(4) 0.9571(2) 0.0392(10) Uani 1 1 d .
H14A H 0.1927 0.3283 0.9230 0.047 Uiso 1 1 calc R
C15 C 0.2433(5) 0.3104(3) 1.0305(2) 0.0352(9) Uani 1 1 d .
C16 C 0.2403(6) 0.1600(4) 1.0600(2) 0.0419(10) Uani 1 1 d .
C17 C 0.4121(7) 0.1086(5) 1.1005(3) 0.0838(18) Uani 1 1 d .
H17A H 0.4091 0.0149 1.1190 0.126 Uiso 1 1 calc R
H17B H 0.4239 0.1467 1.1415 0.126 Uiso 1 1 calc R
H17C H 0.5118 0.1316 1.0667 0.126 Uiso 1 1 calc R
C18 C 0.0822(8) 0.1221(5) 1.1132(3) 0.0861(19) Uani 1 1 d .
H18A H -0.0265 0.1532 1.0873 0.129 Uiso 1 1 calc R
H18B H 0.0921 0.1607 1.1541 0.129 Uiso 1 1 calc R
H18C H 0.0810 0.0283 1.1319 0.129 Uiso 1 1 calc R
C19 C 0.2217(9) 0.0945(5) 0.9970(3) 0.0839(18) Uani 1 1 d .
H19A H 0.1130 0.1254 0.9710 0.126 Uiso 1 1 calc R
H19B H 0.2190 0.0012 1.0173 0.126 Uiso 1 1 calc R
H19C H 0.3213 0.1158 0.9629 0.126 Uiso 1 1 calc R
C20 C 0.2758(5) 0.3859(4) 1.0798(2) 0.0371(9) Uani 1 1 d .
H20A H 0.2932 0.3450 1.1300 0.044 Uiso 1 1 calc R
C21 C 0.2822(5) 0.5203(4) 1.0547(2) 0.0352(9) Uani 1 1 d .
C22 C 0.3834(5) 0.5584(4) 1.1749(2) 0.0405(10) Uani 1 1 d .
H22A H 0.4349 0.4768 1.1981 0.049 Uiso 1 1 calc R
C23 C 0.3663(5) 0.6655(4) 1.2032(2) 0.0403(10) Uani 1 1 d .
C26 C 0.4098(5) 0.6785(4) 1.2774(2) 0.0424(10) Uani 1 1 d .
C27 C 0.3416(6) 0.7803(5) 1.3085(3) 0.0538(12) Uani 1 1 d .
H27A H 0.2660 0.8559 1.2834 0.065 Uiso 1 1 calc R
C28 C 0.4024(7) 0.7512(6) 1.3824(3) 0.0700(15) Uani 1 1 d .
H28A H 0.3769 0.8038 1.4178 0.084 Uiso 1 1 calc R
C29 C 0.5061(8) 0.6350(6) 1.3965(3) 0.0717(16) Uani 1 1 d .
H29A H 0.5657 0.5931 1.4435 0.086 Uiso 1 1 calc R
C30 C 0.5146(6) 0.5889(4) 1.3318(3) 0.0542(12) Uani 1 1 d .
H30A H 0.5779 0.5095 1.3260 0.065 Uiso 1 1 calc R
C31 C 0.8620(8) 0.7747(7) 1.2639(6) 0.093(2) Uani 1 1 d .
H31A H 0.9223 0.7025 1.2482 0.112 Uiso 1 1 calc R
C32 C 0.7590(10) 0.8687(9) 1.2216(4) 0.095(2) Uani 1 1 d .
H32A H 0.7315 0.8779 1.1692 0.114 Uiso 1 1 calc R
C33 C 0.7051(9) 0.9500(6) 1.2609(7) 0.111(3) Uani 1 1 d .
H33A H 0.6296 1.0289 1.2421 0.133 Uiso 1 1 calc R
C34 C 0.7671(13) 0.9096(12) 1.3303(6) 0.133(4) Uani 1 1 d .
H34A H 0.7487 0.9539 1.3701 0.160 Uiso 1 1 calc R
C35 C 0.8686(9) 0.7958(10) 1.3341(5) 0.121(3) Uani 1 1 d .
H35A H 0.9364 0.7439 1.3768 0.145 Uiso 1 1 calc R
C36 C 0.2560(5) 0.5858(4) 0.9809(2) 0.0369(9) Uani 1 1 d .
H36A H 0.2619 0.6766 0.9643 0.044 Uiso 1 1 calc R
Fe1 Fe -0.12636(8) 0.75912(6) 0.60458(3) 0.0430(2) Uani 1 1 d .
Fe2 Fe 0.61391(8) 0.77177(6) 1.30993(3) 0.0430(2) Uani 1 1 d .
N1 N 0.2511(5) 0.7132(3) 0.75124(19) 0.0481(9) Uani 1 1 d .
N2 N 0.2913(5) 0.6802(3) 0.82233(19) 0.0463(9) Uani 1 1 d .
N3 N 0.1961(4) 0.5745(3) 0.85561(17) 0.0369(8) Uani 1 1 d .
N4 N 0.3108(4) 0.5952(3) 1.10708(17) 0.0374(8) Uani 1 1 d .
N5 N 0.2483(6) 0.7206(3) 1.0930(2) 0.0614(11) Uani 1 1 d .
N6 N 0.2821(6) 0.7631(3) 1.1512(2) 0.0622(11) Uani 1 1 d .

loop_
_atom_site_aniso_label
_atom_site_aniso_U_11
_atom_site_aniso_U_22
_atom_site_aniso_U_33
_atom_site_aniso_U_23
_atom_site_aniso_U_13
_atom_site_aniso_U_12
C1 0.114(7) 0.072(5) 0.096(6) 0.024(4) 0.028(5) 0.031(4)
C2 0.073(5) 0.137(7) 0.133(7) -0.064(6) -0.061(5) 0.039(5)
C3 0.068(5) 0.080(5) 0.149(8) 0.000(5) 0.049(5) 0.007(4)
C4 0.184(10) 0.166(9) 0.051(4) -0.053(5) -0.041(5) 0.127(7)
C5 0.077(5) 0.082(5) 0.224(11) -0.081(7) -0.039(7) 0.010(4)
C6 0.036(2) 0.058(3) 0.044(3) -0.002(2) 0.000(2) -0.001(2)
C7 0.036(2) 0.041(2) 0.036(2) -0.0098(18) 0.0031(18) -0.0022(17)
C8 0.053(3) 0.048(3) 0.048(3) -0.010(2) -0.005(2) -0.009(2)
C9 0.068(4) 0.067(3) 0.054(3) -0.027(3) -0.011(3) -0.004(3)
C10 0.057(3) 0.087(4) 0.038(3) -0.017(3) 0.001(2) 0.005(3)
C11 0.036(2) 0.037(2) 0.038(2) -0.0077(18) 0.0011(18) -0.0047(17)
C12 0.037(2) 0.042(2) 0.042(2) -0.009(2) -0.0015(19) -0.0079(18)
C13 0.036(2) 0.040(2) 0.033(2) -0.0082(18) -0.0055(18) 0.0000(17)
C14 0.043(2) 0.038(2) 0.040(2) -0.0149(19) -0.0061(19) -0.0027(18)
C15 0.041(2) 0.029(2) 0.036(2) -0.0079(17) -0.0034(18) -0.0013(16)
C16 0.050(3) 0.030(2) 0.046(3) -0.0100(19) -0.005(2) -0.0049(18)
C17 0.080(4) 0.041(3) 0.129(5) -0.016(3) -0.050(4) 0.007(2)
C18 0.100(5) 0.037(3) 0.109(5) 0.000(3) 0.034(4) -0.007(3)
C19 0.142(6) 0.042(3) 0.071(4) -0.018(3) -0.019(4) -0.011(3)
C20 0.041(2) 0.033(2) 0.035(2) -0.0048(17) -0.0015(18) -0.0042(17)
C21 0.034(2) 0.037(2) 0.038(2) -0.0152(18) -0.0014(18) -0.0025(16)
C22 0.041(2) 0.040(2) 0.041(2) -0.0102(19) -0.0045(19) 0.0011(18)
C23 0.039(2) 0.035(2) 0.048(3) -0.0128(19) -0.004(2) -0.0069(17)
C26 0.041(2) 0.045(2) 0.046(3) -0.019(2) 0.003(2) -0.0167(19)
C27 0.033(2) 0.072(3) 0.066(3) -0.035(3) -0.001(2) -0.003(2)
C28 0.065(4) 0.108(5) 0.049(3) -0.039(3) 0.006(3) -0.014(3)
C29 0.081(4) 0.088(4) 0.041(3) -0.003(3) -0.008(3) -0.034(3)
C30 0.059(3) 0.046(3) 0.054(3) -0.006(2) -0.006(2) -0.013(2)
C31 0.048(4) 0.080(5) 0.163(8) -0.055(5) 0.030(4) -0.013(3)
C32 0.090(5) 0.122(6) 0.069(4) -0.010(5) 0.006(4) -0.058(5)
C33 0.083(5) 0.043(3) 0.202(10) -0.020(5) -0.010(6) -0.018(3)
C34 0.096(6) 0.205(11) 0.157(9) -0.141(9) 0.031(6) -0.086(7)
C35 0.052(4) 0.170(9) 0.103(6) 0.036(6) -0.039(4) -0.049(5)
C36 0.042(2) 0.028(2) 0.039(2) -0.0066(17) -0.0004(19) -0.0014(16)
Fe1 0.0366(4) 0.0496(4) 0.0400(4) -0.0064(3) -0.0020(3) -0.0041(3)
Fe2 0.0408(4) 0.0473(4) 0.0448(4) -0.0178(3) -0.0064(3) -0.0059(3)
N1 0.055(2) 0.042(2) 0.044(2) -0.0027(17) -0.0065(18) -0.0152(17)
N2 0.050(2) 0.041(2) 0.043(2) -0.0001(17) -0.0077(18) -0.0137(16)
N3 0.039(2) 0.0346(18) 0.0362(19) -0.0074(15) -0.0026(16) -0.0068(14)
N4 0.045(2) 0.0284(17) 0.040(2) -0.0100(15) -0.0032(16) -0.0031(14)
N5 0.095(3) 0.033(2) 0.058(3) -0.0133(18) -0.024(2) 0.0050(19)
N6 0.095(3) 0.039(2) 0.058(3) -0.0206(19) -0.024(2) 0.008(2)

loop_
_atom_type_symbol
_atom_type_description
_atom_type_scat_dispersion_real
_atom_type_scat_dispersion_imag
_atom_type_scat_source
C C 0.0033 0.0016 'International Tables Vol C Tables 4.2.6.8 and 6.1.1.4'
H H 0.0000 0.0000 'International Tables Vol C Tables 4.2.6.8 and 6.1.1.4'
N N 0.0061 0.0033 'International Tables Vol C Tables 4.2.6.8 and 6.1.1.4'
Fe Fe 0.3463 0.8444 'International Tables Vol C Tables 4.2.6.8 and 6.1.1.4'

loop_
_geom_angle_atom_site_label_1
_geom_angle_atom_site_label_2
_geom_angle_atom_site_label_3
_geom_angle
C5 C1 C2 110.3(7)
C5 C1 Fe1 70.1(4)
C2 C1 Fe1 70.7(4)
C5 C1 H1A 124.9
C2 C1 H1A 124.8
Fe1 C1 H1A 124.8
C1 C2 C3 108.0(7)
C1 C2 Fe1 71.0(4)
C3 C2 Fe1 70.0(4)
C1 C2 H2A 126.0
C3 C2 H2A 126.0
Fe1 C2 H2A 126.0
C2 C3 C4 107.6(7)
C2 C3 Fe1 71.0(4)
C4 C3 Fe1 70.2(4)
C2 C3 H3A 126.2
C4 C3 H3A 126.2
Fe1 C3 H3A 126.2
C5 C4 C3 106.3(6)
C5 C4 Fe1 69.7(4)
C3 C4 Fe1 69.6(4)
C5 C4 H4A 126.8
C3 C4 H4A 126.9
Fe1 C4 H4A 126.8
C1 C5 C4 107.8(7)
C1 C5 Fe1 71.7(4)
C4 C5 Fe1 70.5(4)
C1 C5 H5A 126.0
C4 C5 H5A 126.1
Fe1 C5 H5A 126.1
C10 C6 C7 107.8(4)
C10 C6 Fe1 69.9(3)
C7 C6 Fe1 69.8(2)
C10 C6 H6A 126.1
C7 C6 H6A 126.1
Fe1 C6 H6A 126.1
C8 C7 C6 107.8(4)
C8 C7 C11 127.0(4)
C6 C7 C11 125.1(4)
C8 C7 Fe1 69.2(2)
C6 C7 Fe1 69.3(2)
C11 C7 Fe1 128.8(3)
C7 C8 C9 107.7(4)
C7 C8 Fe1 70.0(2)
C9 C8 Fe1 70.1(3)
C7 C8 H8A 126.2
C9 C8 H8A 126.2
Fe1 C8 H8A 126.2
C10 C9 C8 108.1(4)
C10 C9 Fe1 69.7(3)
C8 C9 Fe1 69.1(2)
C10 C9 H9A 125.9
C8 C9 H9A 125.9
Fe1 C9 H9A 125.9
C6 C10 C9 108.6(4)
C6 C10 Fe1 69.7(2)
C9 C10 Fe1 70.0(3)
C6 C10 H10A 125.7
C9 C10 H10A 125.7
Fe1 C10 H10A 125.7
C12 C11 N1 107.9(3)
C12 C11 C7 130.2(4)
N1 C11 C7 121.7(3)
N3 C12 C11 105.2(3)
N3 C12 H12A 127.4
C11 C12 H12A 127.4
C36 C13 C14 121.8(4)
C36 C13 N3 119.4(3)
C14 C13 N3 118.7(3)
C15 C14 C13 121.0(3)
C15 C14 H14A 119.5
C13 C14 H14A 119.5
C14 C15 C20 117.4(3)
C14 C15 C16 123.1(3)
C20 C15 C16 119.5(3)
C18 C16 C17 109.5(4)
C18 C16 C19 107.8(4)
C17 C16 C19 108.4(4)
C18 C16 C15 109.5(3)
C17 C16 C15 109.9(3)
C19 C16 C15 111.7(3)
C16 C17 H17A 109.5
C16 C17 H17B 109.5
H17A C17 H17B 109.5
C16 C17 H17C 109.5
H17A C17 H17C 109.5
H17B C17 H17C 109.5
C16 C18 H18A 109.5
C16 C18 H18B 109.5
H18A C18 H18B 109.5
C16 C18 H18C 109.5
H18A C18 H18C 109.5
H18B C18 H18C 109.5
C16 C19 H19A 109.5
C16 C19 H19B 109.5
H19A C19 H19B 109.5
C16 C19 H19C 109.5
H19A C19 H19C 109.5
H19B C19 H19C 109.5
C21 C20 C15 120.7(4)
C21 C20 H20A 119.7
C15 C20 H20A 119.7
C36 C21 C20 122.0(3)
C36 C21 N4 118.8(3)
C20 C21 N4 119.2(3)
N4 C22 C23 105.9(3)
N4 C22 H22A 127.0
C23 C22 H22A 127.0
N6 C23 C22 107.5(3)
N6 C23 C26 122.6(3)
C22 C23 C26 129.7(4)
C30 C26 C27 108.6(4)
C30 C26 C23 126.6(4)
C27 C26 C23 124.7(4)
C30 C26 Fe2 69.3(2)
C27 C26 Fe2 69.6(2)
C23 C26 Fe2 130.2(3)
C28 C27 C26 107.0(4)
C28 C27 Fe2 69.4(3)
C26 C27 Fe2 69.5(2)
C28 C27 H27A 126.5
C26 C27 H27A 126.5
Fe2 C27 H27A 126.5
C29 C28 C27 108.4(4)
C29 C28 Fe2 69.7(3)
C27 C28 Fe2 70.0(3)
C29 C28 H28A 125.8
C27 C28 H28A 125.8
Fe2 C28 H28A 125.8
C28 C29 C30 109.3(5)
C28 C29 Fe2 70.1(3)
C30 C29 Fe2 69.8(3)
C28 C29 H29A 125.3
C30 C29 H29A 125.3
Fe2 C29 H29A 125.3
C29 C30 C26 106.6(4)
C29 C30 Fe2 69.5(3)
C26 C30 Fe2 69.9(2)
C29 C30 H30A 126.7
C26 C30 H30A 126.7
Fe2 C30 H30A 126.7
C32 C31 C35 108.3(7)
C32 C31 Fe2 70.0(4)
C35 C31 Fe2 69.5(4)
C32 C31 H31A 125.9
C35 C31 H31A 125.9
Fe2 C31 H31A 125.9
C33 C32 C31 108.7(7)
C33 C32 Fe2 70.6(4)
C31 C32 Fe2 71.5(4)
C33 C32 H32A 125.6
C31 C32 H32A 125.6
Fe2 C32 H32A 125.6
C32 C33 C34 110.5(8)
C32 C33 Fe2 71.0(4)
C34 C33 Fe2 70.8(4)
C32 C33 H33A 124.7
C34 C33 H33A 124.7
Fe2 C33 H33A 124.7
C33 C34 C35 106.7(7)
C33 C34 Fe2 70.2(4)
C35 C34 Fe2 70.1(4)
C33 C34 H34A 126.6
C35 C34 H34A 126.6
Fe2 C34 H34A 126.6
C31 C35 C34 105.8(7)
C31 C35 Fe2 70.4(4)
C34 C35 Fe2 69.6(4)
C31 C35 H35A 127.1
C34 C35 H35A 127.1
Fe2 C35 H35A 127.1
C21 C36 C13 117.2(3)
C21 C36 H36A 121.4
C13 C36 H36A 121.4
C5 Fe1 C3 66.6(3)
C5 Fe1 C2 65.3(3)
C3 Fe1 C2 39.0(3)
C5 Fe1 C4 39.9(3)
C3 Fe1 C4 40.1(3)
C2 Fe1 C4 66.0(3)
C5 Fe1 C1 38.2(3)
C3 Fe1 C1 64.9(3)
C2 Fe1 C1 38.3(3)
C4 Fe1 C1 65.1(3)
C5 Fe1 C8 156.1(4)
C3 Fe1 C8 108.9(2)
C2 Fe1 C8 126.9(3)
C4 Fe1 C8 121.3(4)
C1 Fe1 C8 163.1(4)
C5 Fe1 C10 126.3(4)
C3 Fe1 C10 154.1(4)
C2 Fe1 C10 120.7(3)
C4 Fe1 C10 163.5(5)
C1 Fe1 C10 109.8(2)
C8 Fe1 C10 68.4(2)
C5 Fe1 C6 109.1(3)
C3 Fe1 C6 164.7(4)
C2 Fe1 C6 154.2(4)
C4 Fe1 C6 127.1(4)
C1 Fe1 C6 121.5(3)
C8 Fe1 C6 68.81(18)
C10 Fe1 C6 40.44(17)
C5 Fe1 C9 162.3(4)
C3 Fe1 C9 120.6(3)
C2 Fe1 C9 109.1(2)
C4 Fe1 C9 155.5(5)
C1 Fe1 C9 127.1(3)
C8 Fe1 C9 40.78(17)
C10 Fe1 C9 40.32(18)
C6 Fe1 C9 68.16(19)
C5 Fe1 C7 121.9(3)
C3 Fe1 C7 127.6(3)
C2 Fe1 C7 164.0(4)
C4 Fe1 C7 109.4(2)
C1 Fe1 C7 155.5(4)
C8 Fe1 C7 40.80(15)
C10 Fe1 C7 68.23(17)
C6 Fe1 C7 40.89(15)
C9 Fe1 C7 68.26(17)
C33 Fe2 C34 39.0(3)
C33 Fe2 C32 38.3(3)
C34 Fe2 C32 65.8(3)
C33 Fe2 C35 66.0(3)
C34 Fe2 C35 40.3(3)
C32 Fe2 C35 66.3(3)
C33 Fe2 C31 64.5(3)
C34 Fe2 C31 66.5(3)
C32 Fe2 C31 38.5(3)
C35 Fe2 C31 40.1(3)
C33 Fe2 C29 153.6(4)
C34 Fe2 C29 119.7(4)
C32 Fe2 C29 165.6(4)
C35 Fe2 C29 108.4(3)
C31 Fe2 C29 129.0(3)
C33 Fe2 C30 165.1(4)
C34 Fe2 C30 154.3(5)
C32 Fe2 C30 129.0(3)
C35 Fe2 C30 120.3(3)
C31 Fe2 C30 110.6(2)
C29 Fe2 C30 40.67(18)
C33 Fe2 C28 120.2(3)
C34 Fe2 C28 107.1(3)
C32 Fe2 C28 153.8(4)
C35 Fe2 C28 125.8(4)
C31 Fe2 C28 164.3(3)
C29 Fe2 C28 40.2(2)
C30 Fe2 C28 68.6(2)
C33 Fe2 C27 109.0(3)
C34 Fe2 C27 125.0(4)
C32 Fe2 C27 121.1(3)
C35 Fe2 C27 162.4(4)
C31 Fe2 C27 155.0(3)
C29 Fe2 C27 68.1(2)
C30 Fe2 C27 69.11(19)
C28 Fe2 C27 40.52(19)
C33 Fe2 C26 128.2(3)
C34 Fe2 C26 163.1(5)
C32 Fe2 C26 111.0(2)
C35 Fe2 C26 155.5(4)
C31 Fe2 C26 122.3(3)
C29 Fe2 C26 67.84(19)
C30 Fe2 C26 40.81(17)
C28 Fe2 C26 68.09(18)
C27 Fe2 C26 40.88(16)
N2 N1 C11 109.0(3)
N1 N2 N3 107.1(3)
N2 N3 C12 110.8(3)
N2 N3 C13 119.6(3)
C12 N3 C13 129.5(3)
C22 N4 N5 109.9(3)
C22 N4 C21 130.0(3)
N5 N4 C21 120.0(3)
N6 N5 N4 107.6(3)
N5 N6 C23 109.1(3)

loop_
_geom_bond_atom_site_label_1
_geom_bond_atom_site_label_2
_geom_bond_distance
C1 C5 1.319(10)
C1 C2 1.328(10)
C1 Fe1 2.024(6)
C1 H1A 0.9800
C2 C3 1.344(10)
C2 Fe1 2.019(6)
C2 H2A 0.9800
C3 C4 1.380(11)
C3 Fe1 2.007(6)
C3 H3A 0.9800
C4 C5 1.370(11)
C4 Fe1 2.015(6)
C4 H4A 0.9800
C5 Fe1 2.004(6)
C5 H5A 0.9800
C6 C10 1.408(6)
C6 C7 1.424(5)
C6 Fe1 2.036(4)
C6 H6A 0.9800
C7 C8 1.420(5)
C7 C11 1.465(5)
C7 Fe1 2.042(4)
C8 C9 1.419(6)
C8 Fe1 2.031(4)
C8 H8A 0.9800
C9 C10 1.407(6)
C9 Fe1 2.043(5)
C9 H9A 0.9800
C10 Fe1 2.039(5)
C10 H10A 0.9800
C11 C12 1.367(5)
C11 N1 1.366(5)
C12 N3 1.345(5)
C12 H12A 0.9300
C13 C36 1.371(5)
C13 C14 1.388(5)
C13 N3 1.432(5)
C14 C15 1.374(5)
C14 H14A 0.9300
C15 C20 1.398(5)
C15 C16 1.540(5)
C16 C18 1.520(6)
C16 C17 1.518(6)
C16 C19 1.523(6)
C17 H17A 0.9600
C17 H17B 0.9600
C17 H17C 0.9600
C18 H18A 0.9600
C18 H18B 0.9600
C18 H18C 0.9600
C19 H19A 0.9600
C19 H19B 0.9600
C19 H19C 0.9600
C20 C21 1.376(5)
C20 H20A 0.9300
C21 C36 1.378(5)
C21 N4 1.435(4)
C22 N4 1.342(5)
C22 C23 1.372(5)
C22 H22A 0.9300
C23 N6 1.360(5)
C23 C26 1.469(5)
C26 C30 1.421(6)
C26 C27 1.426(6)
C26 Fe2 2.041(4)
C27 C28 1.411(6)
C27 Fe2 2.041(4)
C27 H27A 0.9800
C28 C29 1.398(8)
C28 Fe2 2.034(5)
C28 H28A 0.9800
C29 C30 1.412(6)
C29 Fe2 2.029(5)
C29 H29A 0.9800
C30 Fe2 2.034(4)
C30 H30A 0.9800
C31 C32 1.328(9)
C31 C35 1.385(10)
C31 Fe2 2.025(5)
C31 H31A 0.9800
C32 C33 1.316(9)
C32 Fe2 2.006(6)
C32 H32A 0.9800
C33 C34 1.337(11)
C33 Fe2 2.001(6)
C33 H33A 0.9800
C34 C35 1.387(11)
C34 Fe2 2.008(6)
C34 H34A 0.9800
C35 Fe2 2.014(6)
C35 H35A 0.9800
C36 H36A 0.9300
N1 N2 1.315(4)
N2 N3 1.346(4)
N4 N5 1.350(4)
N5 N6 1.312(5)

loop_
_geom_torsion_atom_site_label_1
_geom_torsion_atom_site_label_2
_geom_torsion_atom_site_label_3
_geom_torsion_atom_site_label_4
_geom_torsion
C5 C1 C2 C3 1.5(9)
Fe1 C1 C2 C3 60.5(5)
C5 C1 C2 Fe1 -59.0(5)
C1 C2 C3 C4 -0.1(8)
Fe1 C2 C3 C4 61.0(5)
C1 C2 C3 Fe1 -61.1(5)
C2 C3 C4 C5 -1.2(8)
Fe1 C3 C4 C5 60.3(5)
C2 C3 C4 Fe1 -61.5(5)
C2 C1 C5 C4 -2.2(9)
Fe1 C1 C5 C4 -61.6(5)
C2 C1 C5 Fe1 59.4(5)
C3 C4 C5 C1 2.1(8)
Fe1 C4 C5 C1 62.4(5)
C3 C4 C5 Fe1 -60.3(5)
C10 C6 C7 C8 -1.1(5)
Fe1 C6 C7 C8 58.7(3)
C10 C6 C7 C11 176.5(4)
Fe1 C6 C7 C11 -123.7(4)
C10 C6 C7 Fe1 -59.8(3)
C6 C7 C8 C9 1.5(5)
C11 C7 C8 C9 -176.1(4)
Fe1 C7 C8 C9 60.2(3)
C6 C7 C8 Fe1 -58.8(3)
C11 C7 C8 Fe1 123.6(4)
C7 C8 C9 C10 -1.3(5)
Fe1 C8 C9 C10 58.9(3)
C7 C8 C9 Fe1 -60.2(3)
C7 C6 C10 C9 0.3(5)
Fe1 C6 C10 C9 -59.4(3)
C7 C6 C10 Fe1 59.7(3)
C8 C9 C10 C6 0.6(6)
Fe1 C9 C10 C6 59.2(3)
C8 C9 C10 Fe1 -58.6(3)
C8 C7 C11 C12 11.7(7)
C6 C7 C11 C12 -165.5(4)
Fe1 C7 C11 C12 103.7(5)
C8 C7 C11 N1 -172.9(4)
C6 C7 C11 N1 9.9(6)
Fe1 C7 C11 N1 -80.8(5)
N1 C11 C12 N3 0.4(4)
C7 C11 C12 N3 176.4(4)
C36 C13 C14 C15 0.9(6)
N3 C13 C14 C15 178.2(4)
C13 C14 C15 C20 0.4(6)
C13 C14 C15 C16 -179.5(4)
C14 C15 C16 C18 -113.7(5)
C20 C15 C16 C18 66.4(5)
C14 C15 C16 C17 126.0(5)
C20 C15 C16 C17 -54.0(5)
C14 C15 C16 C19 5.7(6)
C20 C15 C16 C19 -174.3(4)
C14 C15 C20 C21 -1.1(6)
C16 C15 C20 C21 178.9(3)
C15 C20 C21 C36 0.5(6)
C15 C20 C21 N4 178.2(3)
N4 C22 C23 N6 0.5(5)
N4 C22 C23 C26 174.8(4)
N6 C23 C26 C30 -172.3(4)
C22 C23 C26 C30 14.2(7)
N6 C23 C26 C27 12.4(6)
C22 C23 C26 C27 -161.1(4)
N6 C23 C26 Fe2 -79.3(5)
C22 C23 C26 Fe2 107.2(5)
C30 C26 C27 C28 -1.1(5)
C23 C26 C27 C28 174.9(4)
Fe2 C26 C27 C28 -59.6(3)
C30 C26 C27 Fe2 58.5(3)
C23 C26 C27 Fe2 -125.5(4)
C26 C27 C28 C29 0.3(6)
Fe2 C27 C28 C29 -59.3(4)
C26 C27 C28 Fe2 59.6(3)
C27 C28 C29 C30 0.6(6)
Fe2 C28 C29 C30 -58.9(3)
C27 C28 C29 Fe2 59.5(3)
C28 C29 C30 C26 -1.2(6)
Fe2 C29 C30 C26 -60.3(3)
C28 C29 C30 Fe2 59.1(4)
C27 C26 C30 C29 1.4(5)
C23 C26 C30 C29 -174.5(4)
Fe2 C26 C30 C29 60.1(3)
C27 C26 C30 Fe2 -58.6(3)
C23 C26 C30 Fe2 125.4(4)
C35 C31 C32 C33 2.0(7)
Fe2 C31 C32 C33 61.2(5)
C35 C31 C32 Fe2 -59.2(4)
C31 C32 C33 C34 -1.7(8)
Fe2 C32 C33 C34 60.0(5)
C31 C32 C33 Fe2 -61.7(5)
C32 C33 C34 C35 0.8(9)
Fe2 C33 C34 C35 60.9(5)
C32 C33 C34 Fe2 -60.2(5)
C32 C31 C35 C34 -1.5(8)
Fe2 C31 C35 C34 -61.0(5)
C32 C31 C35 Fe2 59.5(4)
C33 C34 C35 C31 0.4(8)
Fe2 C34 C35 C31 61.5(5)
C33 C34 C35 Fe2 -61.0(5)
C20 C21 C36 C13 0.8(6)
N4 C21 C36 C13 -177.0(3)
C14 C13 C36 C21 -1.4(6)
N3 C13 C36 C21 -178.7(3)
C1 C5 Fe1 C3 -78.6(5)
C4 C5 Fe1 C3 38.7(5)
C1 C5 Fe1 C2 -35.7(5)
C4 C5 Fe1 C2 81.6(6)
C1 C5 Fe1 C4 -117.3(7)
C4 C5 Fe1 C1 117.3(7)
C1 C5 Fe1 C8 -162.4(5)
C4 C5 Fe1 C8 -45.1(9)
C1 C5 Fe1 C10 75.3(6)
C4 C5 Fe1 C10 -167.4(5)
C1 C5 Fe1 C6 117.1(5)
C4 C5 Fe1 C6 -125.6(6)
C1 C5 Fe1 C9 39.3(11)
C4 C5 Fe1 C9 156.6(8)
C1 C5 Fe1 C7 160.5(5)
C4 C5 Fe1 C7 -82.3(6)
C2 C3 Fe1 C5 79.2(5)
C4 C3 Fe1 C5 -38.4(5)
C4 C3 Fe1 C2 -117.6(7)
C2 C3 Fe1 C4 117.6(7)
C2 C3 Fe1 C1 37.1(5)
C4 C3 Fe1 C1 -80.5(5)
C2 C3 Fe1 C8 -126.0(5)
C4 C3 Fe1 C8 116.4(6)
C2 C3 Fe1 C10 -46.6(8)
C4 C3 Fe1 C10 -164.2(6)
C2 C3 Fe1 C6 155.5(8)
C4 C3 Fe1 C6 37.9(11)
C2 C3 Fe1 C9 -82.6(5)
C4 C3 Fe1 C9 159.8(5)
C2 C3 Fe1 C7 -167.7(5)
C4 C3 Fe1 C7 74.7(6)
C1 C2 Fe1 C5 35.6(5)
C3 C2 Fe1 C5 -82.6(5)
C1 C2 Fe1 C3 118.2(7)
C1 C2 Fe1 C4 79.5(6)
C3 C2 Fe1 C4 -38.7(5)
C3 C2 Fe1 C1 -118.2(7)
C1 C2 Fe1 C8 -168.3(5)
C3 C2 Fe1 C8 73.4(6)
C1 C2 Fe1 C10 -83.4(6)
C3 C2 Fe1 C10 158.3(5)
C1 C2 Fe1 C6 -47.2(8)
C3 C2 Fe1 C6 -165.5(5)
C1 C2 Fe1 C9 -126.3(5)
C3 C2 Fe1 C9 115.5(5)
C1 C2 Fe1 C7 156.2(8)
C3 C2 Fe1 C7 38.0(11)
C3 C4 Fe1 C5 117.2(6)
C5 C4 Fe1 C3 -117.2(6)
C5 C4 Fe1 C2 -79.6(5)
C3 C4 Fe1 C2 37.6(5)
C5 C4 Fe1 C1 -37.3(5)
C3 C4 Fe1 C1 79.9(5)
C5 C4 Fe1 C8 160.4(5)
C3 C4 Fe1 C8 -82.4(5)
C5 C4 Fe1 C10 38.1(11)
C3 C4 Fe1 C10 155.3(8)
C5 C4 Fe1 C6 74.5(6)
C3 C4 Fe1 C6 -168.3(5)
C5 C4 Fe1 C9 -163.1(6)
C3 C4 Fe1 C9 -45.9(8)
C5 C4 Fe1 C7 116.9(6)
C3 C4 Fe1 C7 -125.9(5)
C2 C1 Fe1 C5 -121.2(7)
C5 C1 Fe1 C3 83.4(6)
C2 C1 Fe1 C3 -37.8(5)
C5 C1 Fe1 C2 121.2(7)
C5 C1 Fe1 C4 38.9(5)
C2 C1 Fe1 C4 -82.3(6)
C5 C1 Fe1 C8 155.0(8)
C2 C1 Fe1 C8 33.8(11)
C5 C1 Fe1 C10 -124.1(6)
C2 C1 Fe1 C10 114.7(5)
C5 C1 Fe1 C6 -80.8(6)
C2 C1 Fe1 C6 158.0(5)
C5 C1 Fe1 C9 -166.0(5)
C2 C1 Fe1 C9 72.8(6)
C5 C1 Fe1 C7 -43.3(8)
C2 C1 Fe1 C7 -164.5(5)
C7 C8 Fe1 C5 -51.7(7)
C9 C8 Fe1 C5 -170.1(7)
C7 C8 Fe1 C3 -126.3(5)
C9 C8 Fe1 C3 115.4(5)
C7 C8 Fe1 C2 -165.9(4)
C9 C8 Fe1 C2 75.7(5)
C7 C8 Fe1 C4 -83.8(5)
C9 C8 Fe1 C4 157.8(5)
C7 C8 Fe1 C1 168.5(7)
C9 C8 Fe1 C1 50.1(9)
C7 C8 Fe1 C10 81.2(3)
C9 C8 Fe1 C10 -37.1(3)
C7 C8 Fe1 C6 37.7(2)
C9 C8 Fe1 C6 -80.7(3)
C7 C8 Fe1 C9 118.4(4)
C9 C8 Fe1 C7 -118.4(4)
C6 C10 Fe1 C5 76.2(5)
C9 C10 Fe1 C5 -164.0(4)
C6 C10 Fe1 C3 -171.2(5)
C9 C10 Fe1 C3 -51.4(7)
C6 C10 Fe1 C2 156.7(4)
C9 C10 Fe1 C2 -83.6(5)
C6 C10 Fe1 C4 46.8(9)
C9 C10 Fe1 C4 166.6(8)
C6 C10 Fe1 C1 115.7(5)
C9 C10 Fe1 C1 -124.5(5)
C6 C10 Fe1 C8 -82.2(3)
C9 C10 Fe1 C8 37.6(3)
C9 C10 Fe1 C6 119.8(4)
C6 C10 Fe1 C9 -119.8(4)
C6 C10 Fe1 C7 -38.2(2)
C9 C10 Fe1 C7 81.6(3)
C10 C6 Fe1 C5 -124.1(5)
C7 C6 Fe1 C5 117.1(5)
C10 C6 Fe1 C3 165.3(8)
C7 C6 Fe1 C3 46.5(9)
C10 C6 Fe1 C2 -51.6(7)
C7 C6 Fe1 C2 -170.4(5)
C10 C6 Fe1 C4 -164.9(5)
C7 C6 Fe1 C4 76.3(5)
C10 C6 Fe1 C1 -83.9(5)
C7 C6 Fe1 C1 157.3(4)
C10 C6 Fe1 C8 81.2(3)
C7 C6 Fe1 C8 -37.6(2)
C7 C6 Fe1 C10 -118.8(4)
C10 C6 Fe1 C9 37.2(3)
C7 C6 Fe1 C9 -81.6(3)
C10 C6 Fe1 C7 118.8(4)
C10 C9 Fe1 C5 47.0(9)
C8 C9 Fe1 C5 166.7(8)
C10 C9 Fe1 C3 156.6(4)
C8 C9 Fe1 C3 -83.6(5)
C10 C9 Fe1 C2 115.3(5)
C8 C9 Fe1 C2 -125.0(5)
C10 C9 Fe1 C4 -170.8(6)
C8 C9 Fe1 C4 -51.1(7)
C10 C9 Fe1 C1 76.4(5)
C8 C9 Fe1 C1 -163.8(4)
C10 C9 Fe1 C8 -119.8(4)
C8 C9 Fe1 C10 119.8(4)
C10 C9 Fe1 C6 -37.3(3)
C8 C9 Fe1 C6 82.4(3)
C10 C9 Fe1 C7 -81.5(3)
C8 C9 Fe1 C7 38.2(2)
C8 C7 Fe1 C5 158.0(5)
C6 C7 Fe1 C5 -82.4(5)
C11 C7 Fe1 C5 36.7(6)
C8 C7 Fe1 C3 74.4(5)
C6 C7 Fe1 C3 -166.0(4)
C11 C7 Fe1 C3 -46.9(6)
C8 C7 Fe1 C2 45.2(9)
C6 C7 Fe1 C2 164.7(8)
C11 C7 Fe1 C2 -76.2(9)
C8 C7 Fe1 C4 115.7(6)
C6 C7 Fe1 C4 -124.8(6)
C11 C7 Fe1 C4 -5.7(6)
C8 C7 Fe1 C1 -172.0(6)
C6 C7 Fe1 C1 -52.5(6)
C11 C7 Fe1 C1 66.6(7)
C6 C7 Fe1 C8 119.5(3)
C11 C7 Fe1 C8 -121.4(4)
C8 C7 Fe1 C10 -81.8(3)
C6 C7 Fe1 C10 37.7(3)
C11 C7 Fe1 C10 156.8(4)
C8 C7 Fe1 C6 -119.5(3)
C11 C7 Fe1 C6 119.1(5)
C8 C7 Fe1 C9 -38.2(3)
C6 C7 Fe1 C9 81.3(3)
C11 C7 Fe1 C9 -159.6(4)
C32 C33 Fe2 C34 120.8(7)
C34 C33 Fe2 C32 -120.8(7)
C32 C33 Fe2 C35 81.7(5)
C34 C33 Fe2 C35 -39.1(5)
C32 C33 Fe2 C31 37.3(4)
C34 C33 Fe2 C31 -83.5(6)
C32 C33 Fe2 C29 164.7(6)
C34 C33 Fe2 C29 44.0(9)
C32 C33 Fe2 C30 -36.5(12)
C34 C33 Fe2 C30 -157.3(9)
C32 C33 Fe2 C28 -159.6(5)
C34 C33 Fe2 C28 79.6(6)
C32 C33 Fe2 C27 -116.5(5)
C34 C33 Fe2 C27 122.7(6)
C32 C33 Fe2 C26 -74.8(5)
C34 C33 Fe2 C26 164.4(5)
C35 C34 Fe2 C33 -117.1(7)
C33 C34 Fe2 C32 35.8(5)
C35 C34 Fe2 C32 -81.3(6)
C33 C34 Fe2 C35 117.1(7)
C33 C34 Fe2 C31 78.0(5)
C35 C34 Fe2 C31 -39.1(5)
C33 C34 Fe2 C29 -159.2(5)
C35 C34 Fe2 C29 83.7(6)
C33 C34 Fe2 C30 166.8(5)
C35 C34 Fe2 C30 49.7(9)
C33 C34 Fe2 C28 -117.3(6)
C35 C34 Fe2 C28 125.6(6)
C33 C34 Fe2 C27 -76.4(6)
C35 C34 Fe2 C27 166.5(5)
C33 C34 Fe2 C26 -46.7(11)
C35 C34 Fe2 C26 -163.8(7)
C31 C32 Fe2 C33 118.4(6)
C33 C32 Fe2 C34 -36.3(5)
C31 C32 Fe2 C34 82.1(5)
C33 C32 Fe2 C35 -80.6(5)
C31 C32 Fe2 C35 37.8(5)
C33 C32 Fe2 C31 -118.4(6)
C33 C32 Fe2 C29 -151.9(9)
C31 C32 Fe2 C29 -33.5(12)
C33 C32 Fe2 C30 168.6(5)
C31 C32 Fe2 C30 -73.0(5)
C33 C32 Fe2 C28 43.0(8)
C31 C32 Fe2 C28 161.4(5)
C33 C32 Fe2 C27 81.3(5)
C31 C32 Fe2 C27 -160.3(4)
C33 C32 Fe2 C26 125.7(5)
C31 C32 Fe2 C26 -115.9(4)
C31 C35 Fe2 C33 -78.3(5)
C34 C35 Fe2 C33 37.8(5)
C31 C35 Fe2 C34 -116.1(7)
C31 C35 Fe2 C32 -36.2(4)
C34 C35 Fe2 C32 79.9(6)
C34 C35 Fe2 C31 116.1(7)
C31 C35 Fe2 C29 129.4(5)
C34 C35 Fe2 C29 -114.4(6)
C31 C35 Fe2 C30 86.4(5)
C34 C35 Fe2 C30 -157.4(6)
C31 C35 Fe2 C28 170.7(4)
C34 C35 Fe2 C28 -73.2(7)
C31 C35 Fe2 C27 -155.2(7)
C34 C35 Fe2 C27 -39.0(11)
C31 C35 Fe2 C26 52.6(8)
C34 C35 Fe2 C26 168.8(6)
C32 C31 Fe2 C33 -37.2(4)
C35 C31 Fe2 C33 82.3(5)
C32 C31 Fe2 C34 -80.2(5)
C35 C31 Fe2 C34 39.3(5)
C35 C31 Fe2 C32 119.5(6)
C32 C31 Fe2 C35 -119.5(6)
C32 C31 Fe2 C29 169.9(4)
C35 C31 Fe2 C29 -70.7(6)
C32 C31 Fe2 C30 127.5(4)
C35 C31 Fe2 C30 -113.0(5)
C32 C31 Fe2 C28 -148.6(9)
C35 C31 Fe2 C28 -29.1(11)
C32 C31 Fe2 C27 43.0(7)
C35 C31 Fe2 C27 162.5(6)
C32 C31 Fe2 C26 83.5(5)
C35 C31 Fe2 C26 -157.1(5)
C28 C29 Fe2 C33 51.2(7)
C30 C29 Fe2 C33 171.8(6)
C28 C29 Fe2 C34 81.4(5)
C30 C29 Fe2 C34 -158.1(5)
C28 C29 Fe2 C32 -169.9(9)
C30 C29 Fe2 C32 -49.4(11)
C28 C29 Fe2 C35 124.0(5)
C30 C29 Fe2 C35 -115.4(5)
C28 C29 Fe2 C31 163.9(4)
C30 C29 Fe2 C31 -75.6(4)
C28 C29 Fe2 C30 -120.6(5)
C30 C29 Fe2 C28 120.6(5)
C28 C29 Fe2 C27 -37.5(3)
C30 C29 Fe2 C27 83.0(3)
C28 C29 Fe2 C26 -81.8(3)
C30 C29 Fe2 C26 38.7(3)
C29 C30 Fe2 C33 -165.7(9)
C26 C30 Fe2 C33 -48.1(11)
C29 C30 Fe2 C34 48.3(8)
C26 C30 Fe2 C34 165.8(6)
C29 C30 Fe2 C32 166.0(4)
C26 C30 Fe2 C32 -76.5(4)
C29 C30 Fe2 C35 83.2(5)
C26 C30 Fe2 C35 -159.3(4)
C29 C30 Fe2 C31 126.5(5)
C26 C30 Fe2 C31 -115.9(4)
C26 C30 Fe2 C29 117.5(4)
C29 C30 Fe2 C28 -36.7(3)
C26 C30 Fe2 C28 80.8(3)
C29 C30 Fe2 C27 -80.3(3)
C26 C30 Fe2 C27 37.2(3)
C29 C30 Fe2 C26 -117.5(4)
C29 C28 Fe2 C33 -156.3(4)
C27 C28 Fe2 C33 84.1(5)
C29 C28 Fe2 C34 -116.0(6)
C27 C28 Fe2 C34 124.4(5)
C29 C28 Fe2 C32 174.4(5)
C27 C28 Fe2 C32 54.8(6)
C29 C28 Fe2 C35 -75.6(5)
C27 C28 Fe2 C35 164.8(4)
C29 C28 Fe2 C31 -52.9(9)
C27 C28 Fe2 C31 -172.5(8)
C27 C28 Fe2 C29 -119.5(4)
C29 C28 Fe2 C30 37.1(3)
C27 C28 Fe2 C30 -82.5(3)
C29 C28 Fe2 C27 119.5(4)
C29 C28 Fe2 C26 81.1(3)
C27 C28 Fe2 C26 -38.4(3)
C28 C27 Fe2 C33 -114.6(5)
C26 C27 Fe2 C33 127.1(4)
C28 C27 Fe2 C34 -74.4(6)
C26 C27 Fe2 C34 167.3(5)
C28 C27 Fe2 C32 -155.1(4)
C26 C27 Fe2 C32 86.6(4)
C28 C27 Fe2 C35 -44.5(9)
C26 C27 Fe2 C35 -162.8(8)
C28 C27 Fe2 C31 175.2(5)
C26 C27 Fe2 C31 56.9(6)
C28 C27 Fe2 C29 37.3(3)
C26 C27 Fe2 C29 -81.0(3)
C28 C27 Fe2 C30 81.1(3)
C26 C27 Fe2 C30 -37.2(3)
C26 C27 Fe2 C28 -118.3(4)
C28 C27 Fe2 C26 118.3(4)
C30 C26 Fe2 C33 165.9(4)
C27 C26 Fe2 C33 -73.9(5)
C23 C26 Fe2 C33 44.9(6)
C30 C26 Fe2 C34 -158.5(9)
C27 C26 Fe2 C34 -38.2(10)
C23 C26 Fe2 C34 80.5(10)
C30 C26 Fe2 C32 126.0(4)
C27 C26 Fe2 C32 -113.8(4)
C23 C26 Fe2 C32 5.0(5)
C30 C26 Fe2 C35 47.3(7)
C27 C26 Fe2 C35 167.6(6)
C23 C26 Fe2 C35 -73.7(8)
C30 C26 Fe2 C31 84.5(4)
C27 C26 Fe2 C31 -155.2(4)
C23 C26 Fe2 C31 -36.4(5)
C30 C26 Fe2 C29 -38.6(3)
C27 C26 Fe2 C29 81.6(3)
C23 C26 Fe2 C29 -159.6(5)
C27 C26 Fe2 C30 120.3(4)
C23 C26 Fe2 C30 -121.0(5)
C30 C26 Fe2 C28 -82.2(3)
C27 C26 Fe2 C28 38.1(3)
C23 C26 Fe2 C28 156.8(5)
C30 C26 Fe2 C27 -120.3(4)
C23 C26 Fe2 C27 118.8(5)
C12 C11 N1 N2 -0.4(5)
C7 C11 N1 N2 -176.8(3)
C11 N1 N2 N3 0.3(4)
N1 N2 N3 C12 0.0(4)
N1 N2 N3 C13 176.3(3)
C11 C12 N3 N2 -0.3(4)
C11 C12 N3 C13 -176.1(4)
C36 C13 N3 N2 34.9(5)
C14 C13 N3 N2 -142.5(4)
C36 C13 N3 C12 -149.6(4)
C14 C13 N3 C12 33.0(6)
C23 C22 N4 N5 -0.6(5)
C23 C22 N4 C21 -175.7(4)
C36 C21 N4 C22 -160.6(4)
C20 C21 N4 C22 21.6(6)
C36 C21 N4 N5 24.8(5)
C20 C21 N4 N5 -153.1(4)
C22 N4 N5 N6 0.4(5)
C21 N4 N5 N6 176.0(3)
N4 N5 N6 C23 0.0(5)
C22 C23 N6 N5 -0.3(5)
C26 C23 N6 N5 -175.1(4)
